data_4304634
loop_
_publ_author_name
'Natalia Moldovan'
'Peter L\"onnecke'
'Ioan Silaghi-Dumitrescu'
'Luminita Silaghi-Dumitrescu'
'Evamarie Hey-Hawkins'

_publ_section_title
;
Palladium(II) and Platinum(II) Complexes with Heteroditopic
10-(Aryl)phenoxarsine (Aryl = 2-C6H4OR, R = H, Me, Pri) Ligands:
Solvent-Oriented Crystallization of cis Isomers
;
_journal_name_full 'Inorganic Chemistry'
_journal_page_first 1524
_journal_page_last 1531
_journal_paper_doi 10.1021/ic7021648
_journal_volume 47
_journal_year 2008
_chemical_formula_sum 'C37 H28 As2 Cl4 O4 Pt'
_chemical_formula_weight 1023.32
_chemical_name_systematic
;
 ?
;
_space_group_IT_number 15
_symmetry_cell_setting monoclinic
_symmetry_space_group_name_Hall '-C 2yc'
_symmetry_space_group_name_H-M 'C 1 2/c 1'
_atom_sites_solution_hydrogens geom
_atom_sites_solution_primary direct
_atom_sites_solution_secondary difmap
_audit_creation_method SHELXL-97
_cell_angle_alpha 90.00
_cell_angle_beta 93.2580(10)
_cell_angle_gamma 90.00
_cell_formula_units_Z 4
_cell_length_a 16.3881(12)
_cell_length_b 14.9641(11)
_cell_length_c 14.9602(11)
_cell_measurement_reflns_used 5868
_cell_measurement_temperature 297(2)
_cell_measurement_theta_max 27.33
_cell_measurement_theta_min 2.34
_cell_volume 3662.8(5)
_computing_cell_refinement 'Bruker SMART'
_computing_data_collection 'Bruker SMART'
_computing_data_reduction 'Bruker SAINT'
_computing_molecular_graphics 'Bruker SHELXTL'
_computing_publication_material 'Bruker SHELXTL'
_computing_structure_refinement 'Bruker SHELXTL'
_computing_structure_solution 'Bruker SHELXTL'
_diffrn_ambient_temperature 297(2)
_diffrn_measured_fraction_theta_full 1.000
_diffrn_measured_fraction_theta_max 1.000
_diffrn_measurement_device_type 'CCD area detector'
_diffrn_measurement_method 'phi and omega scans'
_diffrn_radiation_monochromator graphite
_diffrn_radiation_source 'fine-focus sealed tube'
_diffrn_radiation_type MoK\a
_diffrn_radiation_wavelength 0.71073
_diffrn_reflns_av_R_equivalents 0.0323
_diffrn_reflns_av_sigmaI/netI 0.0295
_diffrn_reflns_limit_h_max 20
_diffrn_reflns_limit_h_min -20
_diffrn_reflns_limit_k_max 18
_diffrn_reflns_limit_k_min -18
_diffrn_reflns_limit_l_max 18
_diffrn_reflns_limit_l_min -18
_diffrn_reflns_number 14435
_diffrn_reflns_theta_full 26.37
_diffrn_reflns_theta_max 26.37
_diffrn_reflns_theta_min 1.84
_exptl_absorpt_coefficient_mu 5.954
_exptl_absorpt_correction_T_max 0.2166
_exptl_absorpt_correction_T_min 0.1062
_exptl_absorpt_correction_type multi-scan
_exptl_absorpt_process_details 'Bruker, 2001.'
_exptl_crystal_colour yellow
_exptl_crystal_density_diffrn 1.856
_exptl_crystal_density_method 'not measured'
_exptl_crystal_description block
_exptl_crystal_F_000 1976
_exptl_crystal_size_max 0.47
_exptl_crystal_size_mid 0.34
_exptl_crystal_size_min 0.26
_refine_diff_density_max 1.923
_refine_diff_density_min -0.928
_refine_diff_density_rms 0.112
_refine_ls_extinction_method none
_refine_ls_goodness_of_fit_ref 1.141
_refine_ls_hydrogen_treatment constr
_refine_ls_matrix_type full
_refine_ls_number_parameters 219
_refine_ls_number_reflns 3744
_refine_ls_number_restraints 0
_refine_ls_restrained_S_all 1.141
_refine_ls_R_factor_all 0.0414
_refine_ls_R_factor_gt 0.0384
_refine_ls_shift/su_max 0.001
_refine_ls_shift/su_mean 0.000
_refine_ls_structure_factor_coef Fsqd
_refine_ls_weighting_details 'calc w=1/[\s^2^(Fo^2^)+(0.0398P)^2^+14.4500P] where P=(Fo^2^+2Fc^2^)/3'
_refine_ls_weighting_scheme calc
_refine_ls_wR_factor_gt 0.0894
_refine_ls_wR_factor_ref 0.0908
_reflns_number_gt 3555
_reflns_number_total 3744
_reflns_threshold_expression >2sigma(I)
_cod_data_source_file ic7021648-file004.cif
_cod_data_source_block 195rich
_cod_depositor_comments
;
The following automatic conversions were performed:
'_symmetry_cell_setting' value 'Monoclinic' changed to 'monoclinic'
according to '/home/saulius/struct/CIF-dictionaries/cif_core.dic'
dictionary named 'cif_core.dic' version 2.4.1 from 2010-06-29.

Automatic conversion script
Id: cif_fix_enum 1527 2010-12-29 10:47:43Z saulius 
;
_cod_original_sg_symbol_H-M 'C 1 2/c 1 '
_cod_database_code 4304634

loop_
_symmetry_equiv_pos_as_xyz
'x, y, z'
'-x, y, -z+1/2'
'x+1/2, y+1/2, z'
'-x+1/2, y+1/2, -z+1/2'
'-x, -y, -z'
'x, -y, z-1/2'
'-x+1/2, -y+1/2, -z'
'x+1/2, -y+1/2, z-1/2'

loop_
_atom_site_label
_atom_site_type_symbol
_atom_site_fract_x
_atom_site_fract_y
_atom_site_fract_z
_atom_site_U_iso_or_equiv
_atom_site_adp_type
_atom_site_occupancy
_atom_site_symmetry_multiplicity
_atom_site_calc_flag
_atom_site_refinement_flags
_atom_site_disorder_assembly
_atom_site_disorder_group
Pt1 Pt 0.0000 0.071050(17) 0.7500 0.03451(10) Uani 1 2 d S . .
As1 As 0.08478(3) 0.17550(4) 0.68452(3) 0.03948(14) Uani 1 1 d . . .
Cl1 Cl -0.07664(10) -0.04053(10) 0.81546(10) 0.0567(4) Uani 1 1 d . . .
Cl2 Cl 0.9613(5) 0.6958(3) 0.6640(5) 0.273(3) Uani 1 1 d . . .
O1 O 0.1581(3) 0.3698(3) 0.7356(3) 0.0728(13) Uani 1 1 d . . .
O2 O 0.0132(3) 0.1069(3) 0.5083(3) 0.0626(11) Uani 1 1 d . . .
H2 H -0.0071 0.0862 0.4614 0.094 Uiso 1 1 calc R . .
C1 C 0.1708(4) 0.2106(4) 0.7680(4) 0.0515(14) Uani 1 1 d . . .
C2 C 0.1927(4) 0.2979(5) 0.7795(4) 0.0598(16) Uani 1 1 d . . .
C3 C 0.2567(5) 0.3207(6) 0.8422(6) 0.084(2) Uani 1 1 d . . .
H3 H 0.2719 0.3802 0.8503 0.101 Uiso 1 1 calc R . .
C4 C 0.2961(6) 0.2552(8) 0.8907(7) 0.110(3) Uani 1 1 d . . .
H4 H 0.3382 0.2703 0.9322 0.132 Uiso 1 1 calc R . .
C5 C 0.2742(6) 0.1655(8) 0.8791(7) 0.110(3) Uani 1 1 d . . .
H5 H 0.3018 0.1209 0.9119 0.132 Uiso 1 1 calc R . .
C6 C 0.2118(5) 0.1450(6) 0.8190(5) 0.079(2) Uani 1 1 d . . .
H6 H 0.1961 0.0856 0.8117 0.095 Uiso 1 1 calc R . .
C7 C 0.0455(4) 0.2922(4) 0.6531(3) 0.0457(13) Uani 1 1 d . . .
C8 C 0.0871(4) 0.3682(4) 0.6828(4) 0.0559(15) Uani 1 1 d . . .
C9 C 0.0595(6) 0.4529(4) 0.6597(5) 0.077(2) Uani 1 1 d . . .
H9 H 0.0876 0.5036 0.6802 0.092 Uiso 1 1 calc R . .
C10 C -0.0112(6) 0.4602(6) 0.6053(6) 0.086(3) Uani 1 1 d . . .
H10 H -0.0302 0.5166 0.5884 0.103 Uiso 1 1 calc R . .
C11 C -0.0546(6) 0.3853(5) 0.5751(5) 0.080(2) Uani 1 1 d . . .
H11 H -0.1025 0.3915 0.5392 0.095 Uiso 1 1 calc R . .
C12 C -0.0256(4) 0.3018(5) 0.5992(4) 0.0607(16) Uani 1 1 d . . .
H12 H -0.0541 0.2513 0.5791 0.073 Uiso 1 1 calc R . .
C13 C 0.1405(4) 0.1378(4) 0.5806(4) 0.0492(13) Uani 1 1 d . . .
C14 C 0.0961(4) 0.1077(4) 0.5054(4) 0.0526(14) Uani 1 1 d . . .
C15 C 0.1355(5) 0.0816(5) 0.4302(5) 0.072(2) Uani 1 1 d . . .
H15 H 0.1057 0.0611 0.3795 0.087 Uiso 1 1 calc R . .
C16 C 0.2198(5) 0.0865(6) 0.4316(6) 0.082(2) Uani 1 1 d . . .
H16 H 0.2466 0.0691 0.3813 0.099 Uiso 1 1 calc R . .
C17 C 0.2637(5) 0.1161(6) 0.5046(6) 0.082(2) Uani 1 1 d . . .
H17 H 0.3204 0.1186 0.5042 0.098 Uiso 1 1 calc R . .
C18 C 0.2252(4) 0.1429(5) 0.5802(5) 0.0650(18) Uani 1 1 d . . .
H18 H 0.2557 0.1640 0.6301 0.078 Uiso 1 1 calc R . .
C19 C 1.0000 0.7486(9) 0.7500 0.235(15) Uani 1 2 d S . .
H19A H 0.9576 0.7873 0.7709 0.282 Uiso 0.50 1 calc PR . .
H19B H 1.0424 0.7873 0.7291 0.282 Uiso 0.50 1 calc PR . .

loop_
_atom_site_aniso_label
_atom_site_aniso_U_11
_atom_site_aniso_U_22
_atom_site_aniso_U_33
_atom_site_aniso_U_23
_atom_site_aniso_U_13
_atom_site_aniso_U_12
Pt1 0.03728(16) 0.03514(16) 0.03148(15) 0.000 0.00531(10) 0.000
As1 0.0417(3) 0.0422(3) 0.0351(3) 0.0004(2) 0.0067(2) -0.0034(2)
Cl1 0.0646(9) 0.0478(8) 0.0590(9) 0.0015(7) 0.0138(7) -0.0093(7)
Cl2 0.353(8) 0.145(4) 0.307(7) -0.068(4) -0.105(6) 0.045(5)
O1 0.075(3) 0.061(3) 0.083(3) -0.001(3) 0.009(3) -0.029(2)
O2 0.061(3) 0.081(3) 0.045(2) -0.016(2) 0.004(2) -0.005(2)
C1 0.050(3) 0.063(4) 0.041(3) -0.003(3) 0.000(2) -0.014(3)
C2 0.052(4) 0.073(4) 0.055(4) -0.005(3) 0.012(3) -0.021(3)
C3 0.065(5) 0.099(6) 0.088(6) -0.016(5) 0.004(4) -0.040(4)
C4 0.089(7) 0.148(10) 0.087(6) -0.015(7) -0.036(5) -0.018(7)
C5 0.109(7) 0.118(8) 0.097(7) 0.004(6) -0.046(6) -0.006(6)
C6 0.073(5) 0.086(5) 0.075(5) 0.009(4) -0.026(4) -0.009(4)
C7 0.058(3) 0.043(3) 0.038(3) 0.004(2) 0.017(2) 0.000(3)
C8 0.074(4) 0.043(3) 0.052(3) 0.004(3) 0.020(3) -0.008(3)
C9 0.120(7) 0.039(3) 0.076(5) 0.012(3) 0.049(5) 0.000(4)
C10 0.135(8) 0.057(4) 0.068(5) 0.019(4) 0.025(5) 0.025(5)
C11 0.106(6) 0.074(5) 0.057(4) 0.009(4) -0.005(4) 0.024(5)
C12 0.074(4) 0.058(4) 0.050(3) 0.005(3) -0.002(3) 0.009(3)
C13 0.058(3) 0.049(3) 0.043(3) -0.003(2) 0.017(3) -0.006(3)
C14 0.060(4) 0.051(3) 0.047(3) -0.004(3) 0.014(3) -0.005(3)
C15 0.086(5) 0.087(5) 0.045(4) -0.018(3) 0.018(4) -0.010(4)
C16 0.090(6) 0.092(6) 0.070(5) -0.015(4) 0.045(5) -0.007(5)
C17 0.059(4) 0.096(6) 0.094(6) -0.020(5) 0.036(4) -0.012(4)
C18 0.057(4) 0.078(5) 0.061(4) -0.015(3) 0.018(3) -0.014(3)
C19 0.43(4) 0.033(7) 0.26(3) 0.000 0.16(3) 0.000

loop_
_atom_type_symbol
_atom_type_description
_atom_type_scat_dispersion_real
_atom_type_scat_dispersion_imag
_atom_type_scat_source
Pt Pt -1.7033 8.3905 'International Tables Vol C Tables 4.2.6.8 and 6.1.1.4'
As As 0.0499 2.0058 'International Tables Vol C Tables 4.2.6.8 and 6.1.1.4'
Cl Cl 0.1484 0.1585 'International Tables Vol C Tables 4.2.6.8 and 6.1.1.4'
O O 0.0106 0.0060 'International Tables Vol C Tables 4.2.6.8 and 6.1.1.4'
C C 0.0033 0.0016 'International Tables Vol C Tables 4.2.6.8 and 6.1.1.4'
H H 0.0000 0.0000 'International Tables Vol C Tables 4.2.6.8 and 6.1.1.4'

loop_
_geom_angle_atom_site_label_1
_geom_angle_atom_site_label_2
_geom_angle_atom_site_label_3
_geom_angle
_geom_angle_site_symmetry_1
_geom_angle_site_symmetry_3
_geom_angle_publ_flag
Cl1 Pt1 Cl1 88.83(8) 2_556 . ?
Cl1 Pt1 As1 175.82(4) 2_556 2_556 ?
Cl1 Pt1 As1 87.47(4) . 2_556 ?
Cl1 Pt1 As1 87.47(4) 2_556 . ?
Cl1 Pt1 As1 175.82(4) . . ?
As1 Pt1 As1 96.29(3) 2_556 . ?
C1 As1 C7 97.8(3) . . ?
C1 As1 C13 104.0(3) . . ?
C7 As1 C13 103.7(2) . . ?
C1 As1 Pt1 110.15(18) . . ?
C7 As1 Pt1 120.88(16) . . ?
C13 As1 Pt1 117.42(17) . . ?
C2 O1 C8 125.5(5) . . ?
C14 O2 H2 109.5 . . ?
C2 C1 C6 119.4(6) . . ?
C2 C1 As1 121.8(5) . . ?
C6 C1 As1 118.7(5) . . ?
C1 C2 O1 126.5(6) . . ?
C1 C2 C3 119.9(7) . . ?
O1 C2 C3 113.7(7) . . ?
C4 C3 C2 119.5(8) . . ?
C4 C3 H3 120.2 . . ?
C2 C3 H3 120.2 . . ?
C3 C4 C5 121.0(8) . . ?
C3 C4 H4 119.5 . . ?
C5 C4 H4 119.5 . . ?
C6 C5 C4 118.5(9) . . ?
C6 C5 H5 120.7 . . ?
C4 C5 H5 120.7 . . ?
C5 C6 C1 121.6(8) . . ?
C5 C6 H6 119.2 . . ?
C1 C6 H6 119.2 . . ?
C8 C7 C12 118.9(6) . . ?
C8 C7 As1 121.2(5) . . ?
C12 C7 As1 119.9(5) . . ?
O1 C8 C9 112.6(6) . . ?
O1 C8 C7 125.8(6) . . ?
C9 C8 C7 121.6(7) . . ?
C10 C9 C8 118.1(8) . . ?
C10 C9 H9 120.9 . . ?
C8 C9 H9 120.9 . . ?
C9 C10 C11 121.7(7) . . ?
C9 C10 H10 119.2 . . ?
C11 C10 H10 119.2 . . ?
C12 C11 C10 118.9(8) . . ?
C12 C11 H11 120.5 . . ?
C10 C11 H11 120.5 . . ?
C11 C12 C7 120.9(7) . . ?
C11 C12 H12 119.6 . . ?
C7 C12 H12 119.6 . . ?
C14 C13 C18 119.6(5) . . ?
C14 C13 As1 120.0(5) . . ?
C18 C13 As1 120.4(5) . . ?
O2 C14 C13 117.3(5) . . ?
O2 C14 C15 122.4(6) . . ?
C13 C14 C15 120.4(6) . . ?
C16 C15 C14 119.0(7) . . ?
C16 C15 H15 120.5 . . ?
C14 C15 H15 120.5 . . ?
C17 C16 C15 121.1(7) . . ?
C17 C16 H16 119.4 . . ?
C15 C16 H16 119.4 . . ?
C16 C17 C18 120.6(7) . . ?
C16 C17 H17 119.7 . . ?
C18 C17 H17 119.7 . . ?
C17 C18 C13 119.3(7) . . ?
C17 C18 H18 120.3 . . ?
C13 C18 H18 120.3 . . ?
Cl2 C19 Cl2 121.1(10) . 2_756 ?
Cl2 C19 H19A 107.0 . . ?
Cl2 C19 H19A 107.0 2_756 . ?
Cl2 C19 H19B 107.0 . . ?
Cl2 C19 H19B 107.0 2_756 . ?
H19A C19 H19B 106.8 . . ?

loop_
_geom_bond_atom_site_label_1
_geom_bond_atom_site_label_2
_geom_bond_distance
_geom_bond_site_symmetry_2
_geom_bond_publ_flag
Pt1 Cl1 2.3377(15) 2_556 ?
Pt1 Cl1 2.3377(15) . ?
Pt1 As1 2.3425(5) 2_556 ?
Pt1 As1 2.3425(5) . ?
As1 C1 1.904(6) . ?
As1 C7 1.910(6) . ?
As1 C13 1.931(5) . ?
Cl2 C19 1.609(8) . ?
O1 C2 1.367(8) . ?
O1 C8 1.369(8) . ?
O2 C14 1.362(7) . ?
O2 H2 0.8200 . ?
C1 C2 1.362(9) . ?
C1 C6 1.394(9) . ?
C2 C3 1.408(10) . ?
C3 C4 1.361(13) . ?
C3 H3 0.9300 . ?
C4 C5 1.397(14) . ?
C4 H4 0.9300 . ?
C5 C6 1.358(11) . ?
C5 H5 0.9300 . ?
C6 H6 0.9300 . ?
C7 C8 1.387(8) . ?
C7 C12 1.387(9) . ?
C8 C9 1.384(9) . ?
C9 C10 1.381(13) . ?
C9 H9 0.9300 . ?
C10 C11 1.388(12) . ?
C10 H10 0.9300 . ?
C11 C12 1.377(9) . ?
C11 H11 0.9300 . ?
C12 H12 0.9300 . ?
C13 C14 1.381(8) . ?
C13 C18 1.391(8) . ?
C14 C15 1.386(9) . ?
C15 C16 1.381(11) . ?
C15 H15 0.9300 . ?
C16 C17 1.348(12) . ?
C16 H16 0.9300 . ?
C17 C18 1.385(9) . ?
C17 H17 0.9300 . ?
C18 H18 0.9300 . ?
C19 Cl2 1.609(8) 2_756 ?
C19 H19A 0.9700 . ?
C19 H19B 0.9700 . ?

loop_
_geom_torsion_atom_site_label_1
_geom_torsion_atom_site_label_2
_geom_torsion_atom_site_label_3
_geom_torsion_atom_site_label_4
_geom_torsion
_geom_torsion_site_symmetry_1
_geom_torsion_site_symmetry_2
_geom_torsion_site_symmetry_3
_geom_torsion_site_symmetry_4
_geom_torsion_publ_flag
Cl1 Pt1 As1 C1 -95.6(2) 2_556 . . . ?
Cl1 Pt1 As1 C1 -67.9(6) . . . . ?
As1 Pt1 As1 C1 86.2(2) 2_556 . . . ?
Cl1 Pt1 As1 C7 151.6(2) 2_556 . . . ?
Cl1 Pt1 As1 C7 179(100) . . . . ?
As1 Pt1 As1 C7 -26.6(2) 2_556 . . . ?
Cl1 Pt1 As1 C13 23.2(2) 2_556 . . . ?
Cl1 Pt1 As1 C13 50.9(6) . . . . ?
As1 Pt1 As1 C13 -155.0(2) 2_556 . . . ?
C7 As1 C1 C2 -7.9(5) . . . . ?
C13 As1 C1 C2 98.4(5) . . . . ?
Pt1 As1 C1 C2 -134.9(5) . . . . ?
C7 As1 C1 C6 171.6(6) . . . . ?
C13 As1 C1 C6 -82.1(6) . . . . ?
Pt1 As1 C1 C6 44.6(6) . . . . ?
C6 C1 C2 O1 -179.3(7) . . . . ?
As1 C1 C2 O1 0.2(9) . . . . ?
C6 C1 C2 C3 0.4(10) . . . . ?
As1 C1 C2 C3 179.9(5) . . . . ?
C8 O1 C2 C1 11.0(10) . . . . ?
C8 O1 C2 C3 -168.7(6) . . . . ?
C1 C2 C3 C4 0.0(12) . . . . ?
O1 C2 C3 C4 179.8(8) . . . . ?
C2 C3 C4 C5 0.2(15) . . . . ?
C3 C4 C5 C6 -0.8(17) . . . . ?
C4 C5 C6 C1 1.3(16) . . . . ?
C2 C1 C6 C5 -1.1(12) . . . . ?
As1 C1 C6 C5 179.4(8) . . . . ?
C1 As1 C7 C8 7.7(5) . . . . ?
C13 As1 C7 C8 -98.8(5) . . . . ?
Pt1 As1 C7 C8 126.9(4) . . . . ?
C1 As1 C7 C12 -172.7(5) . . . . ?
C13 As1 C7 C12 80.8(5) . . . . ?
Pt1 As1 C7 C12 -53.5(5) . . . . ?
C2 O1 C8 C9 169.4(6) . . . . ?
C2 O1 C8 C7 -11.1(10) . . . . ?
C12 C7 C8 O1 -179.6(6) . . . . ?
As1 C7 C8 O1 0.0(8) . . . . ?
C12 C7 C8 C9 -0.2(9) . . . . ?
As1 C7 C8 C9 179.4(5) . . . . ?
O1 C8 C9 C10 179.1(6) . . . . ?
C7 C8 C9 C10 -0.4(10) . . . . ?
C8 C9 C10 C11 0.9(11) . . . . ?
C9 C10 C11 C12 -0.9(12) . . . . ?
C10 C11 C12 C7 0.3(11) . . . . ?
C8 C7 C12 C11 0.2(9) . . . . ?
As1 C7 C12 C11 -179.4(5) . . . . ?
C1 As1 C13 C14 -179.8(5) . . . . ?
C7 As1 C13 C14 -78.0(5) . . . . ?
Pt1 As1 C13 C14 58.2(5) . . . . ?
C1 As1 C13 C18 -1.4(6) . . . . ?
C7 As1 C13 C18 100.4(6) . . . . ?
Pt1 As1 C13 C18 -123.4(5) . . . . ?
C18 C13 C14 O2 -177.9(6) . . . . ?
As1 C13 C14 O2 0.5(8) . . . . ?
C18 C13 C14 C15 0.8(10) . . . . ?
As1 C13 C14 C15 179.2(5) . . . . ?
O2 C14 C15 C16 178.3(7) . . . . ?
C13 C14 C15 C16 -0.3(11) . . . . ?
C14 C15 C16 C17 0.0(13) . . . . ?
C15 C16 C17 C18 -0.3(14) . . . . ?
C16 C17 C18 C13 0.8(13) . . . . ?
C14 C13 C18 C17 -1.1(11) . . . . ?
As1 C13 C18 C17 -179.5(6) . . . . ?
